data_2205053
loop_
_publ_author_name
'Ivashkevich, Ludmila S.'
'Lyakhov, Alexander S.'
'Gaponik, Pavel N.'
'Degtyarik, Michail M.'

_publ_section_title
;An X-ray powder diffraction study of
 <i>catena</i>-poly[[bis(1-methyl-1<i>H</i>-tetrazole-\k<i>N</i>^4^)copper(II)]-di-\m-bromo]
;
_journal_issue 2
_journal_name_full 'Acta Crystallographica Section E'
_journal_page_first m394
_journal_page_last m396
_journal_paper_doi 10.1107/S1600536805002205
_journal_volume 61
_journal_year 2005
_chemical_formula_iupac '[Cu Br2 (C4 H8 N8)2]'
_chemical_formula_moiety 'C4 H8 Br2 Cu N8'
_chemical_formula_structural 'C4 H8 Br2 Cu N8'
_chemical_formula_sum 'C4 H8 Br2 Cu N8'
_chemical_formula_weight 391.53
_chemical_name_systematic
;
catena-poly[[bis(1-methyl-1H-tetrazole-\kN^4^)copper(II)]-di-\m-bromo]
;
_space_group_IT_number 14
_symmetry_cell_setting monoclinic
_symmetry_space_group_name_Hall '-P 2ybc'
_symmetry_space_group_name_H-M 'P 1 21/c 1'
_cell_angle_alpha 90
_cell_angle_beta 105.444(3)
_cell_angle_gamma 90
_cell_formula_units_Z 2
_cell_length_a 11.0319(5)
_cell_length_b 6.8524(4)
_cell_length_c 7.7018(4)
_cell_measurement_temperature 293
_cell_volume 561.19(5)
_computing_cell_refinement 'FULLPROF (Rodrigues-Carvajal, 2001)'
_computing_data_collection 'local program'
_computing_data_reduction 'local program'
_computing_molecular_graphics
;
ORTEP-3 for Windows (Farrugia, 1999) and PLATON (Spek, 2003)
;
_computing_publication_material FULLPROF
_computing_structure_refinement 'FULLPROF (Rodrigues-Carvajal, 2001)'
_computing_structure_solution 'EXPO (Altomare et al, 1999)'
_diffrn_ambient_temperature 293
_diffrn_measurement_device_type 'HZG-4A (Carl Zeiss, Jena)'
_diffrn_measurement_method \q/2\q
_diffrn_radiation_monochromator 'Ni filtered'
_diffrn_radiation_type CuK\a
_diffrn_radiation_wavelength 1.5418
_exptl_absorpt_coefficient_mu 10.983
_exptl_absorpt_correction_type none
_exptl_crystal_density_diffrn 2.317
_refine_ls_goodness_of_fit_all 1.23
_refine_ls_hydrogen_treatment constr
_refine_ls_matrix_type fullcycle
_refine_ls_number_constraints 0
_refine_ls_number_parameters 44
_refine_ls_number_restraints 17
_refine_ls_shift/su_max 0.016
_refine_ls_structure_factor_coef Inet
_refine_ls_weighting_scheme sigma
_cod_data_source_file dn6190.cif
_cod_data_source_block I
_cod_depositor_comments
;
The following automatic conversions were performed:
'_geom_angle_publ_flag' value 'No' changed to 'no' according to
'/home/saulius/struct/CIF-dictionaries/cif_core.dic' dictionary named
'cif_core.dic' version 2.4.1 from 2010-06-29 (2
times).

'_geom_angle_publ_flag' value 'Yes' changed to 'yes' according to
'/home/saulius/struct/CIF-dictionaries/cif_core.dic' dictionary named
'cif_core.dic' version 2.4.1 from 2010-06-29 (3 times).

Automatic conversion script
Id: cif_fix_enum 1527 2010-12-29 10:47:43Z saulius 

The following automatic conversions were performed:

'_geom_angle_publ_flag' value 'No' changed to 'no' according to
/home/saulius/struct/CIF-dictionaries/cif_core.dic dictionary named
'cif_core.dic' version 2.4.1 from 2010-06-29 (2
times).

'_geom_angle_publ_flag' value 'Yes' changed to 'yes'
according to /home/saulius/struct/CIF-dictionaries/cif_core.dic
dictionary named 'cif_core.dic' version 2.4.1 from 2010-06-29 (3
times).

Automatic conversion script
Id: cif_fix_values 1715 2011-07-08 13:25:40Z adriana 
;
_cod_original_cell_volume 561.20(5)
_cod_original_sg_symbol_H-M 'P 21/c'
_cod_database_code 2205053

loop_
_symmetry_equiv_pos_as_xyz
x,y,z
-x,1/2+y,1/2-z
-x,-y,-z
x,1/2-y,1/2+z

loop_
_atom_site_label
_atom_site_fract_x
_atom_site_fract_y
_atom_site_fract_z
_atom_site_U_iso_or_equiv
_atom_site_thermal_displace_type
_atom_site_occupancy
Cu 0.00000 0.00000 0.00000 0.034(3) Uiso 1.0
Br 0.0933(2) 0.2051(6) 0.2589(5) 0.0173(16) Uiso 1.0
N1 0.3146(9) -0.3913(13) 0.115(4) 0.061(5) Uiso 1.0
N2 0.3542(11) -0.2229(13) 0.055(3) 0.061(5) Uiso 1.0
N3 0.2804(9) -0.0756(14) 0.035(4) 0.061(5) Uiso 1.0
N4 0.1702(9) -0.1519(13) 0.052(4) 0.061(5) Uiso 1.0
C5 0.1947(9) -0.3381(15) 0.077(5) 0.061(5) Uiso 1.0
C6 0.3781(13) -0.5829(15) 0.142(4) 0.061(5) Uiso 1.0
H5 0.1309 -0.4294 0.0679 0.073 Uiso 1.0
H6A 0.4673 -0.5644 0.16740 0.092 Uiso 1.0
H6B 0.3495 -0.6602 0.0348 0.092 Uiso 1.0
H6C 0.3587 -0.6488 0.2412 0.092 Uiso 1.0

loop_
_atom_type_symbol
_atom_type_description
_atom_type_scat_dispersion_real
_atom_type_scat_dispersion_imag
_atom_type_scat_source
N N 0.0311 0.0180 'International Tables Vol C Tables 4.2.6.8 and 6.1.1.4'
Cu Cu -1.9646 0.5888 'International Tables Vol C Tables 4.2.6.8 and 6.1.1.4'
Br Br -0.6763 1.2805 'International Tables Vol C Tables 4.2.6.8 and 6.1.1.4'
C C 0.0181 0.0091 'International Tables Vol C Tables 4.2.6.8 and 6.1.1.4'

loop_
_geom_angle_atom_site_label_1
_geom_angle_atom_site_label_2
_geom_angle_atom_site_label_3
_geom_angle_site_symmetry_3
_geom_angle
_geom_angle_publ_flag
N2 N1 C5 . 94.9(17) yes
N2 N1 C6 . 128.4(16) yes
C5 N1 C6 . 133.0(19) yes
N1 N2 N3 . 117.3(16) yes
N2 N3 N4 . 104.0(16) yes
Cu N4 N3 . 124.7(11) no
Cu N4 C5 . 130.9(12) no
N3 N4 C5 . 103.5(15) yes
N1 C5 N4 . 117.1(17) yes
N1 C6 H6A . 109.4 ?
N1 C6 H6B . 109.4 ?
N1 C6 H6C . 109.4 ?
N4 Cu Br . 88.1(7) yes
N4 Cu Br 2_545 89.1(6) yes
Br Cu Br 2_545 91.2(2) yes

loop_
_geom_bond_atom_site_label_1
_geom_bond_atom_site_label_2
_geom_bond_site_symmetry_2
_geom_bond_distance
_geom_bond_publ_flag
Cu Br . 2.432(4) yes
Cu Br 2_545 3.101(4) yes
Cu N4 . 2.090(13) yes
N1 N2 . 1.356(18) yes
N1 C5 . 1.33(2) yes
N1 C6 . 1.477(16) yes
N2 N3 . 1.280(16) yes
N3 N4 . 1.361(18) yes
N4 C5 . 1.308(15) yes
C5 H5 . 0.93 ?
C6 H6A . 0.96 ?
C6 H6B . 0.96 ?
C6 H6C . 0.96 ?
